data_7016038
loop_
_publ_author_name
'Buffet, Jean-Charles'
'Okuda, Jun'

_publ_section_title
;
 Scandium alkyl and amide complexes containing a cyclen-derived (NNNN)
 macrocyclic ligand: synthesis, structure and ring-opening
 polymerization activity toward lactide monomers.
;
_journal_issue 30
_journal_name_full 'Dalton transactions (Cambridge, England : 2003)'
_journal_page_first 7748
_journal_page_last 7754
_journal_paper_doi 10.1039/c1dt10075k
_journal_volume 40
_journal_year 2011
_chemical_formula_moiety 'C18 H48 N6 Sc Si4'
_chemical_formula_sum 'C18 H48 N6 Sc Si4'
_chemical_formula_weight 505.92
_chemical_name_systematic
;
?
;
_space_group_IT_number 2
_symmetry_cell_setting triclinic
_symmetry_space_group_name_Hall '-P 1'
_symmetry_space_group_name_H-M 'P -1'
_atom_sites_solution_hydrogens geom
_atom_sites_solution_primary direct
_atom_sites_solution_secondary difmap
_audit_creation_method SHELXL-97
_cell_angle_alpha 77.709(2)
_cell_angle_beta 80.553(2)
_cell_angle_gamma 65.658(2)
_cell_formula_units_Z 2
_cell_length_a 8.7601(9)
_cell_length_b 9.3860(10)
_cell_length_c 19.453(2)
_cell_measurement_reflns_used 7050
_cell_measurement_temperature 100(2)
_cell_measurement_theta_max 28.3
_cell_measurement_theta_min 1.1
_cell_volume 1418.6(3)
_computing_cell_refinement 'Bruker SMART (2001)'
_computing_data_collection 'Bruker SMART (2001)'
_computing_data_reduction 'Bruker SAINT+ (1999)'
_computing_molecular_graphics 'ORTEP-III (Farrugia, 1999)'
_computing_structure_refinement 'SHELXL-97 (Sheldrick, 1997)'
_computing_structure_solution 'SIR-92 (Altomare 1992)'
_diffrn_ambient_temperature 100(2)
_diffrn_measured_fraction_theta_full 0.996
_diffrn_measured_fraction_theta_max 0.996
_diffrn_measurement_device_type 'APEX Area Detector'
_diffrn_measurement_method 'omega scans'
_diffrn_radiation_monochromator 'multilayer optics'
_diffrn_radiation_source 'INCOATEC microsource'
_diffrn_radiation_type MoK\a
_diffrn_radiation_wavelength 0.71073
_diffrn_reflns_av_R_equivalents 0.1026
_diffrn_reflns_av_sigmaI/netI 0.1303
_diffrn_reflns_limit_h_max 11
_diffrn_reflns_limit_h_min -11
_diffrn_reflns_limit_k_max 12
_diffrn_reflns_limit_k_min -12
_diffrn_reflns_limit_l_max 25
_diffrn_reflns_limit_l_min -25
_diffrn_reflns_number 19685
_diffrn_reflns_theta_full 28.33
_diffrn_reflns_theta_max 28.33
_diffrn_reflns_theta_min 1.08
_exptl_absorpt_coefficient_mu 0.445
_exptl_absorpt_correction_T_max 0.9345
_exptl_absorpt_correction_T_min 0.6212
_exptl_absorpt_correction_type multi-scan
_exptl_absorpt_process_details 'Bruker SADABS'
_exptl_crystal_colour colorless
_exptl_crystal_density_diffrn 1.184
_exptl_crystal_density_meas 1.18
_exptl_crystal_density_method 'not measured'
_exptl_crystal_description block
_exptl_crystal_F_000 550
_exptl_crystal_size_max 0.47
_exptl_crystal_size_mid 0.32
_exptl_crystal_size_min 0.26
_refine_diff_density_max 0.639
_refine_diff_density_min -0.330
_refine_diff_density_rms 0.075
_refine_ls_extinction_method none
_refine_ls_goodness_of_fit_ref 0.840
_refine_ls_hydrogen_treatment riding
_refine_ls_matrix_type full
_refine_ls_number_parameters 272
_refine_ls_number_reflns 7050
_refine_ls_number_restraints 0
_refine_ls_restrained_S_all 0.840
_refine_ls_R_factor_all 0.0747
_refine_ls_R_factor_gt 0.0474
_refine_ls_shift/su_max 0.001
_refine_ls_shift/su_mean 0.000
_refine_ls_structure_factor_coef Fsqd
_refine_ls_weighting_details 'calc w=1/[\s^2^(Fo^2^)+(0.0000P)^2^+0.0000P] where P=(Fo^2^+2Fc^2^)/3'
_refine_ls_weighting_scheme calc
_refine_ls_wR_factor_gt 0.0926
_refine_ls_wR_factor_ref 0.1035
_reflns_number_gt 4550
_reflns_number_total 7050
_reflns_threshold_expression >2sigma(I)
_cod_data_source_file c1dt10075k.txt
_cod_data_source_block 2
_cod_depositor_comments
;
The following automatic conversions were performed:

'_symmetry_cell_setting' value 'Triclinic' changed to 'triclinic'
according to /home/saulius/struct/CIF-dictionaries/cif_core.dic
dictionary named 'cif_core.dic' version 2.4.1 from 2010-06-29.

Automatic conversion script
Id: cif_fix_values 1715 2011-07-08 13:25:40Z adriana 
;
_cod_original_sg_symbol_H-M P-1
_cod_database_code 7016038

loop_
_symmetry_equiv_pos_as_xyz
'x, y, z'
'-x, -y, -z'

loop_
_atom_site_label
_atom_site_type_symbol
_atom_site_fract_x
_atom_site_fract_y
_atom_site_fract_z
_atom_site_U_iso_or_equiv
_atom_site_adp_type
_atom_site_occupancy
_atom_site_symmetry_multiplicity
_atom_site_calc_flag
_atom_site_refinement_flags
_atom_site_disorder_assembly
_atom_site_disorder_group
C1 C -0.0609(3) 0.6092(3) 0.33700(14) 0.0226(6) Uani 1 1 d . . .
H1A H 0.0476 0.6122 0.3433 0.027 Uiso 1 1 calc R . .
H1B H -0.1485 0.6729 0.3699 0.027 Uiso 1 1 calc R . .
C2 C -0.1049(3) 0.6796(3) 0.26184(14) 0.0222(6) Uani 1 1 d . . .
H2A H -0.2179 0.6853 0.2567 0.027 Uiso 1 1 calc R . .
H2B H -0.1082 0.7887 0.2510 0.027 Uiso 1 1 calc R . .
C2N C 0.1692(4) 0.6238(3) 0.19871(15) 0.0271(7) Uani 1 1 d . . .
H2N1 H 0.2472 0.5688 0.1616 0.041 Uiso 1 1 calc R . .
H2N2 H 0.2255 0.5913 0.2424 0.041 Uiso 1 1 calc R . .
H2N3 H 0.1339 0.7385 0.1839 0.041 Uiso 1 1 calc R . .
C3 C -0.0558(3) 0.6213(3) 0.14287(14) 0.0220(6) Uani 1 1 d . . .
H3A H 0.0276 0.5594 0.1082 0.026 Uiso 1 1 calc R . .
H3B H -0.0865 0.7352 0.1239 0.026 Uiso 1 1 calc R . .
C4 C -0.2118(3) 0.5833(3) 0.15300(14) 0.0216(6) Uani 1 1 d . . .
H4A H -0.3099 0.6712 0.1709 0.026 Uiso 1 1 calc R . .
H4B H -0.2361 0.5705 0.1073 0.026 Uiso 1 1 calc R . .
C4N C -0.0872(4) 0.0296(3) 0.33258(15) 0.0263(7) Uani 1 1 d . . .
H4N1 H 0.0014 -0.0037 0.3644 0.039 Uiso 1 1 calc R . .
H4N2 H -0.0408 -0.0209 0.2904 0.039 Uiso 1 1 calc R . .
H4N3 H -0.1783 -0.0022 0.3567 0.039 Uiso 1 1 calc R . .
C5 C -0.3360(3) 0.4124(3) 0.22360(14) 0.0235(6) Uani 1 1 d . . .
H5A H -0.3922 0.4239 0.1813 0.028 Uiso 1 1 calc R . .
H5B H -0.4141 0.4906 0.2534 0.028 Uiso 1 1 calc R . .
C6 C -0.2903(3) 0.2466(3) 0.26450(14) 0.0231(6) Uani 1 1 d . . .
H6A H -0.3912 0.2381 0.2934 0.028 Uiso 1 1 calc R . .
H6B H -0.2525 0.1703 0.2310 0.028 Uiso 1 1 calc R . .
C7 C -0.2180(3) 0.2758(3) 0.37721(14) 0.0227(6) Uani 1 1 d . . .
H7A H -0.1505 0.2022 0.4158 0.027 Uiso 1 1 calc R . .
H7B H -0.3353 0.2844 0.3898 0.027 Uiso 1 1 calc R . .
C8 C -0.2152(3) 0.4372(3) 0.37389(14) 0.0226(6) Uani 1 1 d . . .
H8A H -0.2938 0.5143 0.3395 0.027 Uiso 1 1 calc R . .
H8B H -0.2569 0.4706 0.4207 0.027 Uiso 1 1 calc R . .
C014 C 0.5792(4) 0.0350(3) 0.14340(15) 0.0294(7) Uani 1 1 d . . .
H01A H 0.5831 -0.0335 0.1893 0.044 Uiso 1 1 calc R . .
H01B H 0.6782 0.0621 0.1343 0.044 Uiso 1 1 calc R . .
H01C H 0.5785 -0.0208 0.1063 0.044 Uiso 1 1 calc R . .
C015 C -0.0218(4) 0.2627(4) 0.04844(16) 0.0412(9) Uani 1 1 d . . .
H01D H -0.1251 0.3337 0.0715 0.062 Uiso 1 1 calc R . .
H01E H -0.0502 0.2046 0.0197 0.062 Uiso 1 1 calc R . .
H01F H 0.0372 0.3252 0.0182 0.062 Uiso 1 1 calc R . .
C016 C 0.2828(4) 0.3817(3) 0.40385(15) 0.0286(7) Uani 1 1 d . . .
H01G H 0.3791 0.2999 0.4278 0.043 Uiso 1 1 calc R . .
H01H H 0.2267 0.4681 0.4315 0.043 Uiso 1 1 calc R . .
H01I H 0.3219 0.4230 0.3568 0.043 Uiso 1 1 calc R . .
C019 C 0.2817(4) -0.0437(3) 0.07203(16) 0.0373(8) Uani 1 1 d . . .
H01J H 0.3510 -0.0001 0.0365 0.056 Uiso 1 1 calc R . .
H01K H 0.2274 -0.0917 0.0491 0.056 Uiso 1 1 calc R . .
H01L H 0.3529 -0.1244 0.1072 0.056 Uiso 1 1 calc R . .
C020 C 0.4022(4) 0.3449(3) 0.05599(15) 0.0320(7) Uani 1 1 d . . .
H02A H 0.4034 0.2901 0.0182 0.048 Uiso 1 1 calc R . .
H02B H 0.5066 0.3625 0.0508 0.048 Uiso 1 1 calc R . .
H02C H 0.3059 0.4471 0.0531 0.048 Uiso 1 1 calc R . .
C022 C 0.3482(4) -0.1573(3) 0.29725(15) 0.0298(7) Uani 1 1 d . . .
H02D H 0.2622 -0.1945 0.3232 0.045 Uiso 1 1 calc R . .
H02E H 0.4566 -0.2476 0.2948 0.045 Uiso 1 1 calc R . .
H02F H 0.3162 -0.1068 0.2493 0.045 Uiso 1 1 calc R . .
C023 C 0.0694(4) 0.2218(4) 0.48946(14) 0.0335(8) Uani 1 1 d . . .
H02G H 0.0287 0.1385 0.4905 0.050 Uiso 1 1 calc R . .
H02H H -0.0199 0.3102 0.5098 0.050 Uiso 1 1 calc R . .
H02I H 0.1674 0.1793 0.5170 0.050 Uiso 1 1 calc R . .
C024 C 0.4065(5) -0.1138(4) 0.43673(16) 0.0477(10) Uani 1 1 d . . .
H02J H 0.4220 -0.0437 0.4634 0.072 Uiso 1 1 calc R . .
H02K H 0.5082 -0.2114 0.4365 0.072 Uiso 1 1 calc R . .
H02L H 0.3105 -0.1398 0.4590 0.072 Uiso 1 1 calc R . .
N1 N -0.0479(3) 0.4432(2) 0.35365(11) 0.0171(5) Uani 1 1 d . . .
N2 N 0.0202(3) 0.5826(2) 0.21111(11) 0.0188(5) Uani 1 1 d . . .
N3 N -0.1828(3) 0.4390(2) 0.20279(11) 0.0181(5) Uani 1 1 d . . .
N4 N -0.1539(3) 0.2045(2) 0.31163(11) 0.0187(5) Uani 1 1 d . . .
N5 N 0.1999(3) 0.1656(2) 0.33791(10) 0.0171(5) Uani 1 1 d . . .
N6 N 0.1969(3) 0.2022(2) 0.16463(11) 0.0163(5) Uani 1 1 d . . .
Si1 Si 0.13127(10) 0.29408(9) 0.39515(4) 0.01888(18) Uani 1 1 d . . .
Si2 Si 0.36627(10) -0.01116(9) 0.34367(4) 0.02002(18) Uani 1 1 d . . .
HI2 H 0.4685 0.0090 0.3216 0.024 Uiso 1 1 calc R . .
Si3 Si 0.38445(10) 0.22022(9) 0.14397(4) 0.02033(18) Uani 1 1 d . . .
Si4 Si 0.11626(10) 0.11975(9) 0.11686(4) 0.02186(19) Uani 1 1 d . . .
HI4 H 0.0456 0.0713 0.1511 0.026 Uiso 1 1 calc R . .
Sc1 Sc 0.04095(6) 0.31336(5) 0.24941(2) 0.01401(12) Uani 1 1 d . . .

loop_
_atom_site_aniso_label
_atom_site_aniso_U_11
_atom_site_aniso_U_22
_atom_site_aniso_U_33
_atom_site_aniso_U_23
_atom_site_aniso_U_13
_atom_site_aniso_U_12
C1 0.0214(15) 0.0222(15) 0.0248(16) -0.0117(12) -0.0039(12) -0.0046(12)
C2 0.0228(16) 0.0128(14) 0.0293(16) -0.0053(12) -0.0069(13) -0.0027(12)
C2N 0.0295(17) 0.0227(16) 0.0334(17) -0.0043(13) -0.0048(14) -0.0140(14)
C3 0.0287(16) 0.0171(14) 0.0191(15) 0.0028(11) -0.0091(13) -0.0079(13)
C4 0.0249(16) 0.0179(14) 0.0209(15) 0.0001(11) -0.0106(12) -0.0057(12)
C4N 0.0301(17) 0.0225(16) 0.0284(17) 0.0018(13) -0.0063(14) -0.0138(14)
C5 0.0209(15) 0.0270(16) 0.0249(16) -0.0039(13) -0.0084(13) -0.0094(13)
C6 0.0197(15) 0.0293(16) 0.0252(16) -0.0046(13) -0.0049(12) -0.0132(13)
C7 0.0191(15) 0.0341(17) 0.0171(14) -0.0058(12) 0.0011(12) -0.0126(13)
C8 0.0170(15) 0.0280(16) 0.0208(15) -0.0080(12) -0.0018(12) -0.0047(12)
C014 0.0253(17) 0.0313(17) 0.0265(17) -0.0020(13) 0.0000(13) -0.0082(14)
C015 0.063(3) 0.039(2) 0.0289(18) -0.0047(15) -0.0227(18) -0.0210(18)
C016 0.0231(16) 0.0304(17) 0.0319(17) -0.0102(14) -0.0099(14) -0.0049(14)
C019 0.044(2) 0.041(2) 0.0363(19) -0.0218(16) 0.0024(16) -0.0203(17)
C020 0.0317(18) 0.0300(18) 0.0291(17) 0.0031(14) 0.0006(14) -0.0117(15)
C022 0.0299(18) 0.0182(15) 0.0375(19) -0.0049(13) -0.0096(15) -0.0029(13)
C023 0.0329(19) 0.044(2) 0.0167(15) -0.0073(14) -0.0036(13) -0.0061(16)
C024 0.055(2) 0.036(2) 0.0289(19) -0.0020(15) -0.0177(17) 0.0092(17)
N1 0.0185(12) 0.0156(12) 0.0175(12) -0.0038(9) -0.0049(10) -0.0051(10)
N2 0.0198(13) 0.0160(12) 0.0206(12) -0.0024(9) -0.0050(10) -0.0061(10)
N3 0.0185(12) 0.0154(12) 0.0200(12) 0.0004(9) -0.0061(10) -0.0063(10)
N4 0.0188(12) 0.0201(12) 0.0186(12) -0.0033(10) -0.0039(10) -0.0081(10)
N5 0.0189(12) 0.0182(12) 0.0123(11) -0.0028(9) -0.0027(9) -0.0045(10)
N6 0.0178(12) 0.0161(11) 0.0145(11) -0.0037(9) -0.0014(9) -0.0056(10)
Si1 0.0192(4) 0.0213(4) 0.0150(4) -0.0054(3) -0.0043(3) -0.0046(3)
Si2 0.0191(4) 0.0193(4) 0.0193(4) -0.0019(3) -0.0048(3) -0.0046(3)
Si3 0.0205(4) 0.0192(4) 0.0185(4) -0.0017(3) -0.0016(3) -0.0057(3)
Si4 0.0283(5) 0.0231(4) 0.0166(4) -0.0048(3) -0.0018(3) -0.0117(4)
Sc1 0.0157(3) 0.0133(3) 0.0134(3) -0.0022(2) -0.0038(2) -0.0050(2)

loop_
_atom_type_symbol
_atom_type_description
_atom_type_scat_dispersion_real
_atom_type_scat_dispersion_imag
_atom_type_scat_source
C C 0.0030 0.0020 'International Tables Vol C Tables 4.2.6.8 and 6.1.1.4'
H H 0.0000 0.0000 'International Tables Vol C Tables 4.2.6.8 and 6.1.1.4'
N N 0.0060 0.0030 'International Tables Vol C Tables 4.2.6.8 and 6.1.1.4'
Si Si 0.0820 0.0700 'International Tables Vol C Tables 4.2.6.8 and 6.1.1.4'
Sc Sc 0.2520 0.3720 'International Tables Vol C Tables 4.2.6.8 and 6.1.1.4'

loop_
_geom_angle_atom_site_label_1
_geom_angle_atom_site_label_2
_geom_angle_atom_site_label_3
_geom_angle
_geom_angle_site_symmetry_1
_geom_angle_site_symmetry_3
_geom_angle_publ_flag
N1 C1 C2 110.5(2) . . ?
N1 C1 H1A 109.5 . . ?
C2 C1 H1A 109.5 . . ?
N1 C1 H1B 109.5 . . ?
C2 C1 H1B 109.5 . . ?
H1A C1 H1B 108.1 . . ?
N2 C2 C1 111.0(2) . . ?
N2 C2 H2A 109.4 . . ?
C1 C2 H2A 109.4 . . ?
N2 C2 H2B 109.4 . . ?
C1 C2 H2B 109.4 . . ?
H2A C2 H2B 108.0 . . ?
N2 C2N H2N1 109.5 . . ?
N2 C2N H2N2 109.5 . . ?
H2N1 C2N H2N2 109.5 . . ?
N2 C2N H2N3 109.5 . . ?
H2N1 C2N H2N3 109.5 . . ?
H2N2 C2N H2N3 109.5 . . ?
N2 C3 C4 110.8(2) . . ?
N2 C3 H3A 109.5 . . ?
C4 C3 H3A 109.5 . . ?
N2 C3 H3B 109.5 . . ?
C4 C3 H3B 109.5 . . ?
H3A C3 H3B 108.1 . . ?
N3 C4 C3 109.0(2) . . ?
N3 C4 H4A 109.9 . . ?
C3 C4 H4A 109.9 . . ?
N3 C4 H4B 109.9 . . ?
C3 C4 H4B 109.9 . . ?
H4A C4 H4B 108.3 . . ?
N4 C4N H4N1 109.5 . . ?
N4 C4N H4N2 109.5 . . ?
H4N1 C4N H4N2 109.5 . . ?
N4 C4N H4N3 109.5 . . ?
H4N1 C4N H4N3 109.5 . . ?
H4N2 C4N H4N3 109.5 . . ?
N3 C5 C6 107.8(2) . . ?
N3 C5 H5A 110.1 . . ?
C6 C5 H5A 110.1 . . ?
N3 C5 H5B 110.1 . . ?
C6 C5 H5B 110.1 . . ?
H5A C5 H5B 108.5 . . ?
N4 C6 C5 111.8(2) . . ?
N4 C6 H6A 109.3 . . ?
C5 C6 H6A 109.3 . . ?
N4 C6 H6B 109.3 . . ?
C5 C6 H6B 109.3 . . ?
H6A C6 H6B 107.9 . . ?
N4 C7 C8 116.0(2) . . ?
N4 C7 H7A 108.3 . . ?
C8 C7 H7A 108.3 . . ?
N4 C7 H7B 108.3 . . ?
C8 C7 H7B 108.3 . . ?
H7A C7 H7B 107.4 . . ?
N1 C8 C7 114.3(2) . . ?
N1 C8 H8A 108.7 . . ?
C7 C8 H8A 108.7 . . ?
N1 C8 H8B 108.7 . . ?
C7 C8 H8B 108.7 . . ?
H8A C8 H8B 107.6 . . ?
Si3 C014 H01A 109.5 . . ?
Si3 C014 H01B 109.5 . . ?
H01A C014 H01B 109.5 . . ?
Si3 C014 H01C 109.5 . . ?
H01A C014 H01C 109.5 . . ?
H01B C014 H01C 109.5 . . ?
Si4 C015 H01D 109.5 . . ?
Si4 C015 H01E 109.5 . . ?
H01D C015 H01E 109.5 . . ?
Si4 C015 H01F 109.5 . . ?
H01D C015 H01F 109.5 . . ?
H01E C015 H01F 109.5 . . ?
Si1 C016 H01G 109.5 . . ?
Si1 C016 H01H 109.5 . . ?
H01G C016 H01H 109.5 . . ?
Si1 C016 H01I 109.5 . . ?
H01G C016 H01I 109.5 . . ?
H01H C016 H01I 109.5 . . ?
Si4 C019 H01J 109.5 . . ?
Si4 C019 H01K 109.5 . . ?
H01J C019 H01K 109.5 . . ?
Si4 C019 H01L 109.5 . . ?
H01J C019 H01L 109.5 . . ?
H01K C019 H01L 109.5 . . ?
Si3 C020 H02A 109.5 . . ?
Si3 C020 H02B 109.5 . . ?
H02A C020 H02B 109.5 . . ?
Si3 C020 H02C 109.5 . . ?
H02A C020 H02C 109.5 . . ?
H02B C020 H02C 109.5 . . ?
Si2 C022 H02D 109.5 . . ?
Si2 C022 H02E 109.5 . . ?
H02D C022 H02E 109.5 . . ?
Si2 C022 H02F 109.5 . . ?
H02D C022 H02F 109.5 . . ?
H02E C022 H02F 109.5 . . ?
Si1 C023 H02G 109.5 . . ?
Si1 C023 H02H 109.5 . . ?
H02G C023 H02H 109.5 . . ?
Si1 C023 H02I 109.5 . . ?
H02G C023 H02I 109.5 . . ?
H02H C023 H02I 109.5 . . ?
Si2 C024 H02J 109.5 . . ?
Si2 C024 H02K 109.5 . . ?
H02J C024 H02K 109.5 . . ?
Si2 C024 H02L 109.5 . . ?
H02J C024 H02L 109.5 . . ?
H02K C024 H02L 109.5 . . ?
C8 N1 C1 111.0(2) . . ?
C8 N1 Si1 119.86(17) . . ?
C1 N1 Si1 118.93(17) . . ?
C8 N1 Sc1 101.06(14) . . ?
C1 N1 Sc1 112.19(15) . . ?
Si1 N1 Sc1 89.63(9) . . ?
C2N N2 C2 108.9(2) . . ?
C2N N2 C3 108.7(2) . . ?
C2 N2 C3 108.8(2) . . ?
C2N N2 Sc1 122.27(16) . . ?
C2 N2 Sc1 106.93(15) . . ?
C3 N2 Sc1 100.50(14) . . ?
C4 N3 C5 111.1(2) . . ?
C4 N3 Sc1 122.48(16) . . ?
C5 N3 Sc1 125.61(16) . . ?
C4N N4 C7 107.6(2) . . ?
C4N N4 C6 106.46(19) . . ?
C7 N4 C6 112.3(2) . . ?
C4N N4 Sc1 116.45(16) . . ?
C7 N4 Sc1 106.61(15) . . ?
C6 N4 Sc1 107.52(15) . . ?
Si1 N5 Si2 127.43(13) . . ?
Si1 N5 Sc1 99.85(10) . . ?
Si2 N5 Sc1 131.96(11) . . ?
Si3 N6 Si4 124.95(13) . . ?
Si3 N6 Sc1 116.70(11) . . ?
Si4 N6 Sc1 117.99(11) . . ?
N5 Si1 N1 100.05(10) . . ?
N5 Si1 C016 114.52(12) . . ?
N1 Si1 C016 110.01(11) . . ?
N5 Si1 C023 117.88(12) . . ?
N1 Si1 C023 110.67(12) . . ?
C016 Si1 C023 103.75(13) . . ?
N5 Si1 Sc1 46.95(7) . . ?
N1 Si1 Sc1 54.01(7) . . ?
C016 Si1 Sc1 118.35(9) . . ?
C023 Si1 Sc1 137.82(10) . . ?
N5 Si2 C022 114.23(12) . . ?
N5 Si2 C024 113.61(13) . . ?
C022 Si2 C024 105.74(14) . . ?
N5 Si2 HI2 107.6 . . ?
C022 Si2 HI2 107.6 . . ?
C024 Si2 HI2 107.6 . . ?
N6 Si3 C014 118.03(12) . . ?
N6 Si3 C020 114.30(12) . . ?
C014 Si3 C020 104.64(13) . . ?
N6 Si3 Sc1 35.58(7) . . ?
C014 Si3 Sc1 132.23(9) . . ?
C020 Si3 Sc1 122.21(10) . . ?
N6 Si4 C015 114.86(12) . . ?
N6 Si4 C019 113.51(12) . . ?
C015 Si4 C019 107.32(15) . . ?
N6 Si4 HI4 106.9 . . ?
C015 Si4 HI4 106.9 . . ?
C019 Si4 HI4 106.9 . . ?
N3 Sc1 N6 100.39(8) . . ?
N3 Sc1 N5 154.91(8) . . ?
N6 Sc1 N5 99.17(8) . . ?
N3 Sc1 N4 73.40(8) . . ?
N6 Sc1 N4 116.88(8) . . ?
N5 Sc1 N4 83.80(8) . . ?
N3 Sc1 N2 72.85(8) . . ?
N6 Sc1 N2 101.20(8) . . ?
N5 Sc1 N2 118.28(7) . . ?
N4 Sc1 N2 132.60(8) . . ?
N3 Sc1 N1 95.72(8) . . ?
N6 Sc1 N1 160.33(8) . . ?
N5 Sc1 N1 69.04(7) . . ?
N4 Sc1 N1 78.50(7) . . ?
N2 Sc1 N1 72.83(7) . . ?
N3 Sc1 Si1 130.95(6) . . ?
N6 Sc1 Si1 128.65(6) . . ?
N5 Sc1 Si1 33.20(5) . . ?
N4 Sc1 Si1 83.93(5) . . ?
N2 Sc1 Si1 93.96(5) . . ?
N1 Sc1 Si1 36.36(5) . . ?
N3 Sc1 Si3 116.78(6) . . ?
N6 Sc1 Si3 27.72(6) . . ?
N5 Sc1 Si3 87.51(6) . . ?
N4 Sc1 Si3 140.63(6) . . ?
N2 Sc1 Si3 84.89(6) . . ?
N1 Sc1 Si3 133.03(5) . . ?
Si1 Sc1 Si3 108.41(3) . . ?

loop_
_geom_bond_atom_site_label_1
_geom_bond_atom_site_label_2
_geom_bond_distance
_geom_bond_site_symmetry_2
_geom_bond_publ_flag
C1 N1 1.482(3) . ?
C1 C2 1.512(3) . ?
C1 H1A 0.9900 . ?
C1 H1B 0.9900 . ?
C2 N2 1.486(3) . ?
C2 H2A 0.9900 . ?
C2 H2B 0.9900 . ?
C2N N2 1.478(3) . ?
C2N H2N1 0.9800 . ?
C2N H2N2 0.9800 . ?
C2N H2N3 0.9800 . ?
C3 N2 1.491(3) . ?
C3 C4 1.522(4) . ?
C3 H3A 0.9900 . ?
C3 H3B 0.9900 . ?
C4 N3 1.441(3) . ?
C4 H4A 0.9900 . ?
C4 H4B 0.9900 . ?
C4N N4 1.485(3) . ?
C4N H4N1 0.9800 . ?
C4N H4N2 0.9800 . ?
C4N H4N3 0.9800 . ?
C5 N3 1.444(3) . ?
C5 C6 1.509(3) . ?
C5 H5A 0.9900 . ?
C5 H5B 0.9900 . ?
C6 N4 1.497(3) . ?
C6 H6A 0.9900 . ?
C6 H6B 0.9900 . ?
C7 N4 1.486(3) . ?
C7 C8 1.513(3) . ?
C7 H7A 0.9900 . ?
C7 H7B 0.9900 . ?
C8 N1 1.476(3) . ?
C8 H8A 0.9900 . ?
C8 H8B 0.9900 . ?
C014 Si3 1.868(3) . ?
C014 H01A 0.9800 . ?
C014 H01B 0.9800 . ?
C014 H01C 0.9800 . ?
C015 Si4 1.861(3) . ?
C015 H01D 0.9800 . ?
C015 H01E 0.9800 . ?
C015 H01F 0.9800 . ?
C016 Si1 1.871(3) . ?
C016 H01G 0.9800 . ?
C016 H01H 0.9800 . ?
C016 H01I 0.9800 . ?
C019 Si4 1.881(3) . ?
C019 H01J 0.9800 . ?
C019 H01K 0.9800 . ?
C019 H01L 0.9800 . ?
C020 Si3 1.879(3) . ?
C020 H02A 0.9800 . ?
C020 H02B 0.9800 . ?
C020 H02C 0.9800 . ?
C022 Si2 1.865(3) . ?
C022 H02D 0.9800 . ?
C022 H02E 0.9800 . ?
C022 H02F 0.9800 . ?
C023 Si1 1.888(3) . ?
C023 H02G 0.9800 . ?
C023 H02H 0.9800 . ?
C023 H02I 0.9800 . ?
C024 Si2 1.875(3) . ?
C024 H02J 0.9800 . ?
C024 H02K 0.9800 . ?
C024 H02L 0.9800 . ?
N1 Si1 1.788(2) . ?
N1 Sc1 2.440(2) . ?
N2 Sc1 2.416(2) . ?
N3 Sc1 2.068(2) . ?
N4 Sc1 2.378(2) . ?
N5 Si1 1.676(2) . ?
N5 Si2 1.694(2) . ?
N5 Sc1 2.237(2) . ?
N6 Si3 1.695(2) . ?
N6 Si4 1.713(2) . ?
N6 Sc1 2.120(2) . ?
Si1 Sc1 3.0160(9) . ?
Si2 HI2 1.0000 . ?
Si3 Sc1 3.2549(10) . ?
Si4 HI4 1.0000 . ?

loop_
_geom_torsion_atom_site_label_1
_geom_torsion_atom_site_label_2
_geom_torsion_atom_site_label_3
_geom_torsion_atom_site_label_4
_geom_torsion
_geom_torsion_site_symmetry_1
_geom_torsion_site_symmetry_2
_geom_torsion_site_symmetry_3
_geom_torsion_site_symmetry_4
_geom_torsion_publ_flag
N1 C1 C2 N2 -56.7(3) . . . . ?
N2 C3 C4 N3 -38.4(3) . . . . ?
N3 C5 C6 N4 38.8(3) . . . . ?
N4 C7 C8 N1 -56.6(3) . . . . ?
C7 C8 N1 C1 168.1(2) . . . . ?
C7 C8 N1 Si1 -47.0(3) . . . . ?
C7 C8 N1 Sc1 49.0(2) . . . . ?
C2 C1 N1 C8 -82.9(3) . . . . ?
C2 C1 N1 Si1 131.9(2) . . . . ?
C2 C1 N1 Sc1 29.3(3) . . . . ?
C1 C2 N2 C2N -80.9(3) . . . . ?
C1 C2 N2 C3 160.8(2) . . . . ?
C1 C2 N2 Sc1 53.1(2) . . . . ?
C4 C3 N2 C2N -179.1(2) . . . . ?
C4 C3 N2 C2 -60.7(3) . . . . ?
C4 C3 N2 Sc1 51.4(2) . . . . ?
C3 C4 N3 C5 170.0(2) . . . . ?
C3 C4 N3 Sc1 -0.2(3) . . . . ?
C6 C5 N3 C4 169.7(2) . . . . ?
C6 C5 N3 Sc1 -20.5(3) . . . . ?
C8 C7 N4 C4N 152.3(2) . . . . ?
C8 C7 N4 C6 -90.9(3) . . . . ?
C8 C7 N4 Sc1 26.7(3) . . . . ?
C5 C6 N4 C4N -164.3(2) . . . . ?
C5 C6 N4 C7 78.2(3) . . . . ?
C5 C6 N4 Sc1 -38.8(2) . . . . ?
Si2 N5 Si1 N1 -178.29(15) . . . . ?
Sc1 N5 Si1 N1 10.82(11) . . . . ?
Si2 N5 Si1 C016 64.14(19) . . . . ?
Sc1 N5 Si1 C016 -106.75(12) . . . . ?
Si2 N5 Si1 C023 -58.3(2) . . . . ?
Sc1 N5 Si1 C023 130.78(12) . . . . ?
Si2 N5 Si1 Sc1 170.9(2) . . . . ?
C8 N1 Si1 N5 92.80(19) . . . . ?
C1 N1 Si1 N5 -125.10(19) . . . . ?
Sc1 N1 Si1 N5 -9.76(10) . . . . ?
C8 N1 Si1 C016 -146.32(19) . . . . ?
C1 N1 Si1 C016 -4.2(2) . . . . ?
Sc1 N1 Si1 C016 111.11(11) . . . . ?
C8 N1 Si1 C023 -32.3(2) . . . . ?
C1 N1 Si1 C023 109.8(2) . . . . ?
Sc1 N1 Si1 C023 -134.82(11) . . . . ?
C8 N1 Si1 Sc1 102.57(19) . . . . ?
C1 N1 Si1 Sc1 -115.3(2) . . . . ?
Si1 N5 Si2 C022 153.21(16) . . . . ?
Sc1 N5 Si2 C022 -38.9(2) . . . . ?
Si1 N5 Si2 C024 31.8(2) . . . . ?
Sc1 N5 Si2 C024 -160.32(16) . . . . ?
Si4 N6 Si3 C014 -62.75(19) . . . . ?
Sc1 N6 Si3 C014 124.37(13) . . . . ?
Si4 N6 Si3 C020 60.92(19) . . . . ?
Sc1 N6 Si3 C020 -111.96(14) . . . . ?
Si4 N6 Si3 Sc1 172.9(2) . . . . ?
Si3 N6 Si4 C015 -92.02(19) . . . . ?
Sc1 N6 Si4 C015 80.78(17) . . . . ?
Si3 N6 Si4 C019 32.0(2) . . . . ?
Sc1 N6 Si4 C019 -155.20(13) . . . . ?
C4 N3 Sc1 N6 -76.4(2) . . . . ?
C5 N3 Sc1 N6 114.9(2) . . . . ?
C4 N3 Sc1 N5 142.9(2) . . . . ?
C5 N3 Sc1 N5 -25.8(3) . . . . ?
C4 N3 Sc1 N4 168.4(2) . . . . ?
C5 N3 Sc1 N4 -0.2(2) . . . . ?
C4 N3 Sc1 N2 22.22(19) . . . . ?
C5 N3 Sc1 N2 -146.5(2) . . . . ?
C4 N3 Sc1 N1 92.3(2) . . . . ?
C5 N3 Sc1 N1 -76.4(2) . . . . ?
C4 N3 Sc1 Si1 102.32(19) . . . . ?
C5 N3 Sc1 Si1 -66.4(2) . . . . ?
C4 N3 Sc1 Si3 -52.7(2) . . . . ?
C5 N3 Sc1 Si3 138.63(19) . . . . ?
Si3 N6 Sc1 N3 129.49(12) . . . . ?
Si4 N6 Sc1 N3 -43.90(13) . . . . ?
Si3 N6 Sc1 N5 -66.30(12) . . . . ?
Si4 N6 Sc1 N5 120.31(12) . . . . ?
Si3 N6 Sc1 N4 -153.96(10) . . . . ?
Si4 N6 Sc1 N4 32.65(15) . . . . ?
Si3 N6 Sc1 N2 55.11(13) . . . . ?
Si4 N6 Sc1 N2 -118.28(12) . . . . ?
Si3 N6 Sc1 N1 -15.0(3) . . . . ?
Si4 N6 Sc1 N1 171.63(16) . . . . ?
Si3 N6 Sc1 Si1 -49.27(14) . . . . ?
Si4 N6 Sc1 Si1 137.33(9) . . . . ?
Si4 N6 Sc1 Si3 -173.4(2) . . . . ?
Si1 N5 Sc1 N3 -63.8(2) . . . . ?
Si2 N5 Sc1 N3 125.92(19) . . . . ?
Si1 N5 Sc1 N6 155.32(10) . . . . ?
Si2 N5 Sc1 N6 -14.95(17) . . . . ?
Si1 N5 Sc1 N4 -88.37(10) . . . . ?
Si2 N5 Sc1 N4 101.36(16) . . . . ?
Si1 N5 Sc1 N2 47.25(13) . . . . ?
Si2 N5 Sc1 N2 -123.02(15) . . . . ?
Si1 N5 Sc1 N1 -8.34(9) . . . . ?
Si2 N5 Sc1 N1 -178.61(17) . . . . ?
Si2 N5 Sc1 Si1 -170.3(2) . . . . ?
Si1 N5 Sc1 Si3 130.08(9) . . . . ?
Si2 N5 Sc1 Si3 -40.18(15) . . . . ?
C4N N4 Sc1 N3 140.37(18) . . . . ?
C7 N4 Sc1 N3 -99.54(17) . . . . ?
C6 N4 Sc1 N3 21.09(16) . . . . ?
C4N N4 Sc1 N6 46.93(19) . . . . ?
C7 N4 Sc1 N6 167.03(15) . . . . ?
C6 N4 Sc1 N6 -72.34(17) . . . . ?
C4N N4 Sc1 N5 -50.23(17) . . . . ?
C7 N4 Sc1 N5 69.86(16) . . . . ?
C6 N4 Sc1 N5 -169.50(16) . . . . ?
C4N N4 Sc1 N2 -173.42(15) . . . . ?
C7 N4 Sc1 N2 -53.33(19) . . . . ?
C6 N4 Sc1 N2 67.30(18) . . . . ?
C4N N4 Sc1 N1 -120.04(18) . . . . ?
C7 N4 Sc1 N1 0.05(15) . . . . ?
C6 N4 Sc1 N1 120.69(16) . . . . ?
C4N N4 Sc1 Si1 -83.63(17) . . . . ?
C7 N4 Sc1 Si1 36.47(15) . . . . ?
C6 N4 Sc1 Si1 157.10(16) . . . . ?
C4N N4 Sc1 Si3 28.2(2) . . . . ?
C7 N4 Sc1 Si3 148.25(13) . . . . ?
C6 N4 Sc1 Si3 -91.12(17) . . . . ?
C2N N2 Sc1 N3 -158.3(2) . . . . ?
C2 N2 Sc1 N3 75.33(16) . . . . ?
C3 N2 Sc1 N3 -38.17(16) . . . . ?
C2N N2 Sc1 N6 -60.8(2) . . . . ?
C2 N2 Sc1 N6 172.87(15) . . . . ?
C3 N2 Sc1 N6 59.37(16) . . . . ?
C2N N2 Sc1 N5 46.2(2) . . . . ?
C2 N2 Sc1 N5 -80.21(17) . . . . ?
C3 N2 Sc1 N5 166.29(15) . . . . ?
C2N N2 Sc1 N4 155.31(18) . . . . ?
C2 N2 Sc1 N4 28.94(19) . . . . ?
C3 N2 Sc1 N4 -84.55(18) . . . . ?
C2N N2 Sc1 N1 99.9(2) . . . . ?
C2 N2 Sc1 N1 -26.47(15) . . . . ?
C3 N2 Sc1 N1 -139.97(17) . . . . ?
C2N N2 Sc1 Si1 69.92(19) . . . . ?
C2 N2 Sc1 Si1 -56.44(15) . . . . ?
C3 N2 Sc1 Si1 -169.94(15) . . . . ?
C2N N2 Sc1 Si3 -38.24(19) . . . . ?
C2 N2 Sc1 Si3 -164.60(15) . . . . ?
C3 N2 Sc1 Si3 81.90(15) . . . . ?
C8 N1 Sc1 N3 46.74(16) . . . . ?
C1 N1 Sc1 N3 -71.53(17) . . . . ?
Si1 N1 Sc1 N3 167.14(9) . . . . ?
C8 N1 Sc1 N6 -168.3(2) . . . . ?
C1 N1 Sc1 N6 73.4(3) . . . . ?
Si1 N1 Sc1 N6 -47.9(3) . . . . ?
C8 N1 Sc1 N5 -112.71(16) . . . . ?
C1 N1 Sc1 N5 129.02(18) . . . . ?
Si1 N1 Sc1 N5 7.70(8) . . . . ?
C8 N1 Sc1 N4 -25.00(15) . . . . ?
C1 N1 Sc1 N4 -143.28(17) . . . . ?
Si1 N1 Sc1 N4 95.40(9) . . . . ?
C8 N1 Sc1 N2 116.80(16) . . . . ?
C1 N1 Sc1 N2 -1.48(16) . . . . ?
Si1 N1 Sc1 N2 -122.80(10) . . . . ?
C8 N1 Sc1 Si1 -120.40(18) . . . . ?
C1 N1 Sc1 Si1 121.3(2) . . . . ?
C8 N1 Sc1 Si3 -177.79(12) . . . . ?
C1 N1 Sc1 Si3 63.94(18) . . . . ?
Si1 N1 Sc1 Si3 -57.38(10) . . . . ?
N5 Si1 Sc1 N3 149.75(13) . . . . ?
N1 Si1 Sc1 N3 -17.04(12) . . . . ?
C016 Si1 Sc1 N3 -112.13(13) . . . . ?
C023 Si1 Sc1 N3 64.22(17) . . . . ?
N5 Si1 Sc1 N6 -31.86(13) . . . . ?
N1 Si1 Sc1 N6 161.35(11) . . . . ?
C016 Si1 Sc1 N6 66.26(13) . . . . ?
C023 Si1 Sc1 N6 -117.39(16) . . . . ?
N1 Si1 Sc1 N5 -166.79(14) . . . . ?
C016 Si1 Sc1 N5 98.12(15) . . . . ?
C023 Si1 Sc1 N5 -85.53(18) . . . . ?
N5 Si1 Sc1 N4 87.95(11) . . . . ?
N1 Si1 Sc1 N4 -78.84(10) . . . . ?
C016 Si1 Sc1 N4 -173.92(12) . . . . ?
C023 Si1 Sc1 N4 2.42(15) . . . . ?
N5 Si1 Sc1 N2 -139.59(12) . . . . ?
N1 Si1 Sc1 N2 53.61(10) . . . . ?
C016 Si1 Sc1 N2 -41.47(12) . . . . ?
C023 Si1 Sc1 N2 134.88(15) . . . . ?
N5 Si1 Sc1 N1 166.79(14) . . . . ?
C016 Si1 Sc1 N1 -95.08(14) . . . . ?
C023 Si1 Sc1 N1 81.26(17) . . . . ?
N5 Si1 Sc1 Si3 -53.67(10) . . . . ?
N1 Si1 Sc1 Si3 139.53(9) . . . . ?
C016 Si1 Sc1 Si3 44.45(11) . . . . ?
C023 Si1 Sc1 Si3 -139.20(14) . . . . ?
N6 Si3 Sc1 N3 -58.24(14) . . . . ?
C014 Si3 Sc1 N3 -137.98(14) . . . . ?
C020 Si3 Sc1 N3 29.20(13) . . . . ?
C014 Si3 Sc1 N6 -79.74(17) . . . . ?
C020 Si3 Sc1 N6 87.44(16) . . . . ?
N6 Si3 Sc1 N5 115.20(13) . . . . ?
C014 Si3 Sc1 N5 35.47(14) . . . . ?
C020 Si3 Sc1 N5 -157.35(13) . . . . ?
N6 Si3 Sc1 N4 38.12(15) . . . . ?
C014 Si3 Sc1 N4 -41.62(16) . . . . ?
C020 Si3 Sc1 N4 125.56(14) . . . . ?
N6 Si3 Sc1 N2 -126.11(13) . . . . ?
C014 Si3 Sc1 N2 154.15(14) . . . . ?
C020 Si3 Sc1 N2 -38.67(12) . . . . ?
N6 Si3 Sc1 N1 173.17(14) . . . . ?
C014 Si3 Sc1 N1 93.43(15) . . . . ?
C020 Si3 Sc1 N1 -99.39(13) . . . . ?
N6 Si3 Sc1 Si1 141.41(12) . . . . ?
C014 Si3 Sc1 Si1 61.67(13) . . . . ?
C020 Si3 Sc1 Si1 -131.15(11) . . . . ?
